data_7056243
loop_
_publ_author_name
'Deng, Xiao-Wei'
'Cai, Li-Zheng'
'Zhu, Zhao-Xia'
'Gao, Feng'
'Zhou, Yanling'
'Yao, Min-Xia'

_publ_section_title
;
 Synthesis, Structures and Magnetic Properties of Chiral 3d-3d'-4f
 Heterotrimetallic Complexes Based on [(Tp*)Fe(CN)3]-&#xF02D;
;
_journal_name_full 'New J. Chem.'
_journal_paper_doi 10.1039/C7NJ01413A
_journal_year 2017
_chemical_absolute_configuration SS
_chemical_formula_sum 'C58 H74 B2 Cu Dy Fe2 N21 O10'
_chemical_formula_weight 1584.74
_space_group_crystal_system monoclinic
_space_group_IT_number 4
_space_group_name_Hall 'P 2yb'
_space_group_name_H-M_alt 'P 1 21 1'
_symmetry_space_group_name_Hall 'P 2yb'
_symmetry_space_group_name_H-M 'P 1 21 1'
_atom_sites_solution_hydrogens mixed
_audit_creation_method SHELXL-2014/7
_audit_update_record
;
2017-04-27 deposited with the CCDC.
2017-05-23 downloaded from the CCDC.
;
_cell_angle_alpha 90
_cell_angle_beta 103.5890(10)
_cell_angle_gamma 90
_cell_formula_units_Z 2
_cell_length_a 13.4347(11)
_cell_length_b 16.0670(13)
_cell_length_c 17.6509(14)
_cell_measurement_reflns_used 8166
_cell_measurement_temperature 296(2)
_cell_measurement_theta_max 27.17
_cell_measurement_theta_min 2.37
_cell_volume 3703.4(5)
_computing_structure_refinement 'SHELXL-2014/7 (Sheldrick, 2014)'
_diffrn_ambient_temperature 296(2)
_diffrn_measured_fraction_theta_full 0.998
_diffrn_measured_fraction_theta_max 0.978
_diffrn_measurement_device_type 'CCD area detector'
_diffrn_measurement_method 'phi and omega scans'
_diffrn_radiation_type MoK\a
_diffrn_radiation_wavelength 0.71073
_diffrn_reflns_av_R_equivalents 0.0284
_diffrn_reflns_av_unetI/netI 0.0715
_diffrn_reflns_Laue_measured_fraction_full 0.998
_diffrn_reflns_Laue_measured_fraction_max 0.978
_diffrn_reflns_limit_h_max 17
_diffrn_reflns_limit_h_min -16
_diffrn_reflns_limit_k_max 20
_diffrn_reflns_limit_k_min -18
_diffrn_reflns_limit_l_max 22
_diffrn_reflns_limit_l_min -21
_diffrn_reflns_number 21748
_diffrn_reflns_point_group_measured_fraction_full 0.857
_diffrn_reflns_point_group_measured_fraction_max 0.809
_diffrn_reflns_theta_full 25.242
_diffrn_reflns_theta_max 27.535
_diffrn_reflns_theta_min 1.724
_exptl_absorpt_coefficient_mu 1.729
_exptl_crystal_colour 'black red'
_exptl_crystal_density_diffrn 1.421
_exptl_crystal_description block
_exptl_crystal_F_000 1612
_exptl_crystal_size_max 0.210
_exptl_crystal_size_mid 0.190
_exptl_crystal_size_min 0.180
_refine_diff_density_max 0.677
_refine_diff_density_min -0.651
_refine_diff_density_rms 0.077
_refine_ls_abs_structure_details
;
 Flack x determined using 4237 quotients [(I+)-(I-)]/[(I+)+(I-)]
 (Parsons, Flack and Wagner, Acta Cryst. B69 (2013) 249-259).
;
_refine_ls_abs_structure_Flack 0.006(6)
_refine_ls_extinction_method none
_refine_ls_goodness_of_fit_ref 0.941
_refine_ls_hydrogen_treatment constr
_refine_ls_matrix_type full
_refine_ls_number_parameters 870
_refine_ls_number_reflns 13795
_refine_ls_number_restraints 1
_refine_ls_restrained_S_all 0.941
_refine_ls_R_factor_all 0.0379
_refine_ls_R_factor_gt 0.0328
_refine_ls_shift/su_max 0.002
_refine_ls_shift/su_mean 0.000
_refine_ls_structure_factor_coef Fsqd
_refine_ls_weighting_details 'w=1/[\s^2^(Fo^2^)+(0.0097P)^2^] where P=(Fo^2^+2Fc^2^)/3'
_refine_ls_weighting_scheme calc
_refine_ls_wR_factor_gt 0.0630
_refine_ls_wR_factor_ref 0.0647
_reflns_Friedel_coverage 0.597
_reflns_Friedel_fraction_full 0.705
_reflns_Friedel_fraction_max 0.627
_reflns_number_gt 12549
_reflns_number_total 13795
_reflns_threshold_expression 'I > 2\s(I)'
_cod_data_source_file c7nj01413a2.cif
_cod_data_source_block 3-SS
_cod_database_code 7056243
_shelx_shelxl_version_number 2014/7
_shelx_space_group_comment
;
The symmetry employed for this shelxl refinement is uniquely defined
by the following loop, which should always be used as a source of
symmetry information in preference to the above space-group names.
They are only intended as comments.
;
_shelx_estimated_absorpt_t_min 0.713
_shelx_estimated_absorpt_t_max 0.746
_platon_squeeze_void_probe_radius 1.20

loop_
_space_group_symop_operation_xyz
'x, y, z'
'-x, y+1/2, -z'

loop_
_atom_site_label
_atom_site_type_symbol
_atom_site_fract_x
_atom_site_fract_y
_atom_site_fract_z
_atom_site_U_iso_or_equiv
_atom_site_adp_type
_atom_site_occupancy
_atom_site_site_symmetry_order
_atom_site_calc_flag
_atom_site_refinement_flags_posn
_atom_site_refinement_flags_adp
Dy1 Dy 0.42133(2) 0.68139(2) 0.55702(2) 0.01647(6) Uani 1 1 d . .
Cu1 Cu 0.66065(5) 0.61051(4) 0.56112(4) 0.01957(15) Uani 1 1 d . .
Fe1 Fe 0.93163(6) 0.64281(5) 0.82384(4) 0.02192(18) Uani 1 1 d . .
Fe2 Fe 0.46504(6) 0.93449(5) 0.89670(5) 0.01868(18) Uani 1 1 d . .
B1 B 1.0029(4) 0.6926(5) 0.9958(3) 0.0246(15) Uani 1 1 d . .
H100 H 1.0360 0.7117 1.0426 0.030 Uiso 1 1 d R U
B2 B 0.5242(5) 0.9192(5) 1.0752(4) 0.0251(16) Uani 1 1 d . .
H101 H 0.5416 0.9078 1.1367 0.030 Uiso 1 1 d R U
C1 C 0.8815(5) 0.8511(4) 0.7471(4) 0.0400(17) Uani 1 1 d . .
H1A H 0.9277 0.8328 0.7164 0.060 Uiso 1 1 calc R U
H1B H 0.8692 0.9097 0.7393 0.060 Uiso 1 1 calc R U
H1C H 0.8180 0.8215 0.7314 0.060 Uiso 1 1 calc R U
C2 C 0.9281(4) 0.8346(4) 0.8319(4) 0.0295(14) Uani 1 1 d . .
C3 C 0.9541(4) 0.8938(4) 0.8909(4) 0.0325(14) Uani 1 1 d . .
H3 H 0.9502 0.9513 0.8849 0.039 Uiso 1 1 calc R U
C4 C 0.9861(4) 0.8513(4) 0.9590(3) 0.0268(13) Uani 1 1 d . .
C5 C 1.0201(5) 0.8864(4) 1.0411(4) 0.0396(16) Uani 1 1 d . .
H5A H 0.9761 0.8656 1.0725 0.059 Uiso 1 1 calc R U
H5B H 1.0163 0.9460 1.0391 0.059 Uiso 1 1 calc R U
H5C H 1.0893 0.8696 1.0636 0.059 Uiso 1 1 calc R U
C6 C 1.1600(6) 0.5314(6) 0.8124(5) 0.070(3) Uani 1 1 d . .
H6A H 1.1082 0.4899 0.7950 0.106 Uiso 1 1 calc R U
H6B H 1.2265 0.5065 0.8196 0.106 Uiso 1 1 calc R U
H6C H 1.1528 0.5748 0.7741 0.106 Uiso 1 1 calc R U
C7 C 1.1482(5) 0.5676(5) 0.8885(4) 0.0427(18) Uani 1 1 d . .
C8 C 1.2138(5) 0.5591(5) 0.9618(4) 0.0446(18) Uani 1 1 d . .
H8 H 1.2744 0.5288 0.9741 0.054 Uiso 1 1 calc R U
C9 C 1.1722(4) 0.6037(4) 1.0117(4) 0.0325(15) Uani 1 1 d . .
C10 C 1.2083(5) 0.6127(5) 1.0994(4) 0.0484(19) Uani 1 1 d . .
H10A H 1.2169 0.6706 1.1127 0.073 Uiso 1 1 calc R U
H10B H 1.2725 0.5844 1.1170 0.073 Uiso 1 1 calc R U
H10C H 1.1584 0.5888 1.1240 0.073 Uiso 1 1 calc R U
C11 C 0.7087(6) 0.5282(5) 0.8458(5) 0.055(2) Uani 1 1 d . .
H11A H 0.6760 0.5710 0.8106 0.082 Uiso 1 1 calc R U
H11B H 0.6577 0.4971 0.8638 0.082 Uiso 1 1 calc R U
H11C H 0.7457 0.4916 0.8193 0.082 Uiso 1 1 calc R U
C12 C 0.7808(4) 0.5669(4) 0.9134(4) 0.0286(13) Uani 1 1 d . .
C13 C 0.7738(5) 0.5642(4) 0.9910(4) 0.0336(15) Uani 1 1 d . .
H13 H 0.7238 0.5373 1.0105 0.040 Uiso 1 1 calc R U
C14 C 0.8545(4) 0.6089(4) 1.0327(3) 0.0275(13) Uani 1 1 d . .
C15 C 0.8861(5) 0.6255(4) 1.1192(3) 0.0402(17) Uani 1 1 d . .
H15A H 0.9503 0.5986 1.1407 0.060 Uiso 1 1 calc R U
H15B H 0.8349 0.6041 1.1438 0.060 Uiso 1 1 calc R U
H15C H 0.8932 0.6844 1.1281 0.060 Uiso 1 1 calc R U
C16 C 0.8047(4) 0.6616(3) 0.7482(3) 0.0233(13) Uani 1 1 d . .
C17 C 0.9966(4) 0.6732(5) 0.7411(3) 0.0323(14) Uani 1 1 d . .
C18 C 0.9188(5) 0.5288(4) 0.7877(4) 0.0308(15) Uani 1 1 d . .
C19 C 0.4196(5) 0.8997(4) 0.5902(4) 0.0272(14) Uani 1 1 d . .
H19A H 0.4499 0.9129 0.6438 0.041 Uiso 1 1 calc R U
H19B H 0.3503 0.8816 0.5853 0.041 Uiso 1 1 calc R U
H19C H 0.4201 0.9483 0.5587 0.041 Uiso 1 1 calc R U
C20 C 0.6321(4) 0.7842(3) 0.5447(3) 0.0183(12) Uani 1 1 d . .
C21 C 0.5765(4) 0.8539(3) 0.5618(3) 0.0219(12) Uani 1 1 d . .
C22 C 0.6208(4) 0.9310(4) 0.5741(3) 0.0254(13) Uani 1 1 d . .
H22 H 0.5841 0.9757 0.5872 0.031 Uiso 1 1 calc R U
C23 C 0.7210(4) 0.9422(4) 0.5671(3) 0.0254(13) Uani 1 1 d . .
H23 H 0.7506 0.9949 0.5743 0.030 Uiso 1 1 calc R U
C24 C 0.7766(4) 0.8762(3) 0.5497(3) 0.0246(13) Uani 1 1 d . .
H24 H 0.8434 0.8846 0.5450 0.030 Uiso 1 1 calc R U
C25 C 0.7335(4) 0.7960(3) 0.5388(3) 0.0204(12) Uani 1 1 d . .
C26 C 0.7993(4) 0.7281(4) 0.5239(3) 0.0216(13) Uani 1 1 d . .
H26 H 0.8615 0.7420 0.5126 0.026 Uiso 1 1 calc R U
C27 C 0.8413(4) 0.5815(3) 0.5127(3) 0.0214(12) Uani 1 1 d . .
H27 H 0.8061 0.5544 0.4640 0.026 Uiso 1 1 calc R U
C28 C 0.9492(4) 0.6033(4) 0.5049(4) 0.0295(14) Uani 1 1 d . .
H28A H 0.9862 0.6319 0.5514 0.035 Uiso 1 1 calc R U
H28B H 0.9454 0.6399 0.4606 0.035 Uiso 1 1 calc R U
C29 C 1.0057(5) 0.5222(4) 0.4934(4) 0.0346(15) Uani 1 1 d . .
H29A H 1.0751 0.5353 0.4903 0.042 Uiso 1 1 calc R U
H29B H 0.9712 0.4963 0.4446 0.042 Uiso 1 1 calc R U
C30 C 1.0087(4) 0.4605(4) 0.5611(4) 0.0341(15) Uani 1 1 d . .
H30A H 1.0430 0.4096 0.5520 0.041 Uiso 1 1 calc R U
H30B H 1.0467 0.4847 0.6097 0.041 Uiso 1 1 calc R U
C31 C 0.8992(4) 0.4408(4) 0.5669(3) 0.0261(13) Uani 1 1 d . .
H31A H 0.8629 0.4132 0.5196 0.031 Uiso 1 1 calc R U
H31B H 0.9011 0.4033 0.6103 0.031 Uiso 1 1 calc R U
C32 C 0.8432(4) 0.5192(3) 0.5785(3) 0.0195(12) Uani 1 1 d . .
H32 H 0.8810 0.5450 0.6271 0.023 Uiso 1 1 calc R U
C33 C 0.7012(4) 0.4416(3) 0.6074(3) 0.0177(11) Uani 1 1 d . .
H33 H 0.7460 0.3967 0.6187 0.021 Uiso 1 1 calc R U
C34 C 0.5976(4) 0.4292(3) 0.6177(3) 0.0182(11) Uani 1 1 d . .
C35 C 0.5709(4) 0.3504(3) 0.6403(3) 0.0232(12) Uani 1 1 d . .
H35 H 0.6192 0.3079 0.6478 0.028 Uiso 1 1 calc R U
C36 C 0.4756(4) 0.3344(4) 0.6516(3) 0.0250(13) Uani 1 1 d . .
H36 H 0.4590 0.2810 0.6650 0.030 Uiso 1 1 calc R U
C37 C 0.4029(4) 0.3981(4) 0.6432(3) 0.0227(12) Uani 1 1 d . .
H37 H 0.3387 0.3877 0.6524 0.027 Uiso 1 1 calc R U
C38 C 0.4271(4) 0.4758(3) 0.6214(3) 0.0183(12) Uani 1 1 d . .
C39 C 0.5224(4) 0.4931(3) 0.6056(3) 0.0169(11) Uani 1 1 d . .
C40 C 0.2628(4) 0.5306(4) 0.6263(3) 0.0268(13) Uani 1 1 d . .
H40A H 0.2260 0.4896 0.5910 0.040 Uiso 1 1 calc R U
H40B H 0.2247 0.5817 0.6199 0.040 Uiso 1 1 calc R U
H40C H 0.2718 0.5112 0.6789 0.040 Uiso 1 1 calc R U
C41 C 0.4613(5) 1.1582(4) 0.8918(4) 0.0449(18) Uani 1 1 d . .
H41A H 0.5093 1.1443 0.8612 0.067 Uiso 1 1 calc R U
H41B H 0.4644 1.2169 0.9024 0.067 Uiso 1 1 calc R U
H41C H 0.3934 1.1436 0.8636 0.067 Uiso 1 1 calc R U
C42 C 0.4867(4) 1.1123(4) 0.9651(4) 0.0280(13) Uani 1 1 d . .
C43 C 0.5141(4) 1.1460(4) 1.0412(3) 0.0343(15) Uani 1 1 d . .
H43 H 0.5194 1.2023 1.0539 0.041 Uiso 1 1 calc R U
C44 C 0.5314(4) 1.0815(4) 1.0922(3) 0.0268(13) Uani 1 1 d . .
C45 C 0.5627(5) 1.0807(5) 1.1799(4) 0.0427(18) Uani 1 1 d . .
H45A H 0.5684 1.0242 1.1981 0.064 Uiso 1 1 calc R U
H45B H 0.5121 1.1093 1.2005 0.064 Uiso 1 1 calc R U
H45C H 0.6276 1.1081 1.1970 0.064 Uiso 1 1 calc R U
C46 C 0.6836(5) 0.8198(6) 0.8622(4) 0.051(2) Uani 1 1 d . .
H46A H 0.7035 0.8707 0.8414 0.077 Uiso 1 1 calc R U
H46B H 0.6202 0.8004 0.8296 0.077 Uiso 1 1 calc R U
H46C H 0.7357 0.7785 0.8640 0.077 Uiso 1 1 calc R U
C47 C 0.6698(4) 0.8351(4) 0.9433(4) 0.0327(15) Uani 1 1 d . .
C48 C 0.7352(5) 0.8108(4) 1.0131(4) 0.0373(16) Uani 1 1 d . .
H48 H 0.7965 0.7819 1.0185 0.045 Uiso 1 1 calc R U
C49 C 0.6927(4) 0.8372(4) 1.0728(4) 0.0300(14) Uani 1 1 d . .
C50 C 0.7296(5) 0.8254(5) 1.1594(4) 0.0472(18) Uani 1 1 d . .
H50A H 0.7047 0.8701 1.1860 0.071 Uiso 1 1 calc R U
H50B H 0.8031 0.8252 1.1733 0.071 Uiso 1 1 calc R U
H50C H 0.7044 0.7734 1.1742 0.071 Uiso 1 1 calc R U
C51 C 0.2248(5) 0.8209(4) 0.8671(3) 0.0373(16) Uani 1 1 d . .
H51A H 0.1585 0.8023 0.8718 0.056 Uiso 1 1 calc R U
H51B H 0.2551 0.7793 0.8405 0.056 Uiso 1 1 calc R U
H51C H 0.2176 0.8719 0.8381 0.056 Uiso 1 1 calc R U
C52 C 0.2920(4) 0.8351(4) 0.9468(3) 0.0256(13) Uani 1 1 d . .
C53 C 0.2743(4) 0.8089(4) 1.0176(4) 0.0322(15) Uani 1 1 d . .
H53 H 0.2175 0.7794 1.0244 0.039 Uiso 1 1 calc R U
C54 C 0.3543(4) 0.8338(4) 1.0750(3) 0.0245(13) Uani 1 1 d . .
C55 C 0.3749(5) 0.8207(5) 1.1612(3) 0.0379(16) Uani 1 1 d . .
H55A H 0.3195 0.7898 1.1734 0.057 Uiso 1 1 calc R U
H55B H 0.3808 0.8736 1.1871 0.057 Uiso 1 1 calc R U
H55C H 0.4376 0.7901 1.1784 0.057 Uiso 1 1 calc R U
C56 C 0.3465(4) 0.9859(4) 0.8310(3) 0.0257(13) Uani 1 1 d . .
C57 C 0.5387(4) 0.9872(4) 0.8278(3) 0.0260(13) Uani 1 1 d . .
C58 C 0.4402(4) 0.8454(4) 0.8224(3) 0.0225(12) Uani 1 1 d . .
N1 N 0.9463(3) 0.7587(3) 0.8635(3) 0.0221(10) Uani 1 1 d . .
N2 N 0.9815(3) 0.7699(3) 0.9427(3) 0.0226(10) Uani 1 1 d . .
N3 N 1.0683(3) 0.6154(3) 0.8951(3) 0.0304(12) Uani 1 1 d . .
N4 N 1.0844(3) 0.6388(3) 0.9713(3) 0.0229(10) Uani 1 1 d . .
N5 N 0.8605(3) 0.6145(3) 0.9083(3) 0.0212(10) Uani 1 1 d . .
N6 N 0.9058(3) 0.6397(3) 0.9828(2) 0.0227(10) Uani 1 1 d . .
N7 N 0.7303(3) 0.6696(3) 0.7010(2) 0.0264(12) Uani 1 1 d . .
N8 N 1.0345(4) 0.6918(5) 0.6918(3) 0.0448(15) Uani 1 1 d . .
N9 N 0.9104(5) 0.4613(4) 0.7672(3) 0.0513(17) Uani 1 1 d . .
N10 N 0.7766(3) 0.6513(3) 0.5256(3) 0.0197(11) Uani 1 1 d . .
N11 N 0.7356(3) 0.5082(3) 0.5845(2) 0.0173(9) Uani 1 1 d . .
N12 N 0.2182(4) 0.7123(3) 0.4589(3) 0.0249(11) Uani 1 1 d . .
N13 N 0.4890(3) 1.0286(3) 0.9726(3) 0.0224(11) Uani 1 1 d . .
N14 N 0.5146(3) 1.0100(3) 1.0501(3) 0.0198(10) Uani 1 1 d . .
N15 N 0.5898(3) 0.8779(3) 0.9594(3) 0.0226(10) Uani 1 1 d . .
N16 N 0.6047(3) 0.8774(3) 1.0395(3) 0.0229(10) Uani 1 1 d . .
N17 N 0.3823(3) 0.8779(3) 0.9614(3) 0.0194(10) Uani 1 1 d . .
N18 N 0.4199(3) 0.8760(3) 1.0404(2) 0.0204(10) Uani 1 1 d . .
N19 N 0.2766(4) 1.0144(4) 0.7878(3) 0.0389(13) Uani 1 1 d . .
N20 N 0.5760(4) 1.0183(4) 0.7833(3) 0.0370(13) Uani 1 1 d . .
N21 N 0.4247(4) 0.7933(3) 0.7763(3) 0.0301(12) Uani 1 1 d . .
O1 O 0.4774(3) 0.8345(2) 0.5648(2) 0.0223(8) Uani 1 1 d . .
O2 O 0.5830(2) 0.7114(2) 0.5350(2) 0.0182(8) Uani 1 1 d . .
O3 O 0.5354(3) 0.5689(2) 0.5790(2) 0.0201(8) Uani 1 1 d . .
O4 O 0.3622(3) 0.5447(2) 0.6096(2) 0.0204(8) Uani 1 1 d . .
O5 O 0.2436(3) 0.6429(3) 0.4900(2) 0.0254(9) Uani 1 1 d . .
O6 O 0.2857(3) 0.7697(2) 0.4742(2) 0.0255(9) Uani 1 1 d . .
O7 O 0.1335(3) 0.7245(3) 0.4146(3) 0.0409(11) Uani 1 1 d . .
O1W O 0.4191(3) 0.6433(2) 0.42920(19) 0.0240(8) Uani 1 1 d . .
H1WA H 0.4676 0.6584 0.4088 0.029 Uiso 1 1 d R U
H1WB H 0.3727 0.6216 0.3935 0.029 Uiso 1 1 d R U
O2W O 0.3175(3) 0.7298(2) 0.6370(2) 0.0242(9) Uani 1 1 d . .
H2WA H 0.3203 0.6945 0.6733 0.029 Uiso 1 1 d R U
H2WB H 0.2631 0.7582 0.6332 0.029 Uiso 1 1 d R U
O3W O 0.5235(2) 0.6973(3) 0.68393(19) 0.0252(10) Uani 1 1 d . .
H3WA H 0.5872 0.6885 0.7010 0.030 Uiso 1 1 d R U
H3WB H 0.5079 0.7397 0.7075 0.030 Uiso 1 1 d R U

loop_
_atom_site_aniso_label
_atom_site_aniso_U_11
_atom_site_aniso_U_22
_atom_site_aniso_U_33
_atom_site_aniso_U_23
_atom_site_aniso_U_13
_atom_site_aniso_U_12
Dy1 0.01643(11) 0.01529(11) 0.01806(11) -0.00115(13) 0.00480(8) 0.00014(12)
Cu1 0.0177(3) 0.0146(4) 0.0292(4) 0.0017(3) 0.0110(3) -0.0001(3)
Fe1 0.0162(4) 0.0302(5) 0.0198(4) 0.0018(4) 0.0051(3) 0.0035(3)
Fe2 0.0176(4) 0.0184(4) 0.0215(4) -0.0027(4) 0.0074(3) -0.0007(3)
B1 0.023(3) 0.028(4) 0.021(3) -0.004(3) 0.003(2) -0.004(3)
B2 0.021(3) 0.028(4) 0.023(4) -0.002(3) -0.001(3) 0.000(3)
C1 0.048(4) 0.039(4) 0.031(4) 0.010(3) 0.003(3) -0.001(3)
C2 0.022(3) 0.035(4) 0.034(4) 0.010(3) 0.010(3) -0.004(3)
C3 0.033(3) 0.026(3) 0.038(4) 0.001(3) 0.006(3) -0.002(3)
C4 0.020(3) 0.027(3) 0.032(3) 0.001(3) 0.002(3) 0.000(2)
C5 0.035(4) 0.040(4) 0.043(4) 0.000(3) 0.008(3) 0.001(3)
C6 0.045(5) 0.104(8) 0.069(6) -0.007(5) 0.028(4) 0.043(5)
C7 0.024(3) 0.063(5) 0.043(4) 0.003(4) 0.011(3) 0.017(3)
C8 0.023(4) 0.054(5) 0.054(5) 0.009(4) 0.003(3) 0.013(3)
C9 0.019(3) 0.043(4) 0.033(4) 0.013(3) 0.002(3) 0.000(3)
C10 0.037(4) 0.063(5) 0.036(4) 0.018(4) -0.010(3) 0.005(4)
C11 0.048(5) 0.055(5) 0.060(5) 0.006(4) 0.011(4) -0.026(4)
C12 0.025(3) 0.024(3) 0.036(4) 0.000(3) 0.006(3) -0.004(2)
C13 0.031(4) 0.036(4) 0.039(4) 0.009(3) 0.018(3) -0.001(3)
C14 0.028(3) 0.033(3) 0.025(3) 0.005(3) 0.013(3) 0.006(3)
C15 0.052(4) 0.050(5) 0.021(3) 0.002(3) 0.015(3) 0.002(3)
C16 0.024(3) 0.026(4) 0.022(3) 0.001(2) 0.010(2) 0.001(2)
C17 0.027(3) 0.042(4) 0.029(3) -0.003(3) 0.010(2) -0.006(3)
C18 0.031(4) 0.041(4) 0.021(3) 0.002(3) 0.007(3) 0.015(3)
C19 0.036(4) 0.016(3) 0.032(4) 0.002(3) 0.013(3) 0.007(3)
C20 0.024(3) 0.015(3) 0.014(3) 0.002(2) 0.002(2) 0.001(2)
C21 0.022(3) 0.021(3) 0.021(3) 0.009(2) 0.000(2) 0.003(2)
C22 0.033(3) 0.014(3) 0.026(3) 0.005(3) -0.001(3) 0.003(2)
C23 0.027(3) 0.020(3) 0.026(3) 0.002(3) 0.001(3) -0.004(2)
C24 0.020(3) 0.021(3) 0.031(3) 0.007(3) 0.003(3) -0.007(2)
C25 0.021(3) 0.020(3) 0.021(3) 0.004(2) 0.007(2) 0.000(2)
C26 0.017(3) 0.026(4) 0.024(3) 0.000(3) 0.008(2) -0.003(2)
C27 0.020(3) 0.025(3) 0.021(3) 0.000(2) 0.009(2) -0.001(2)
C28 0.024(3) 0.032(4) 0.037(3) -0.001(3) 0.016(3) 0.001(3)
C29 0.023(3) 0.042(4) 0.044(4) -0.001(3) 0.018(3) -0.003(3)
C30 0.022(3) 0.034(4) 0.052(4) 0.005(3) 0.020(3) 0.011(3)
C31 0.024(3) 0.021(3) 0.039(4) -0.003(3) 0.019(3) 0.000(2)
C32 0.016(3) 0.019(3) 0.026(3) -0.001(2) 0.009(2) -0.002(2)
C33 0.017(3) 0.018(3) 0.018(3) 0.000(2) 0.005(2) 0.004(2)
C34 0.020(3) 0.017(3) 0.016(3) -0.003(2) 0.001(2) -0.001(2)
C35 0.026(3) 0.021(3) 0.022(3) -0.001(2) 0.004(2) 0.004(2)
C36 0.032(3) 0.016(3) 0.029(3) 0.005(2) 0.011(3) -0.001(2)
C37 0.023(3) 0.024(3) 0.022(3) -0.001(2) 0.008(2) -0.009(2)
C38 0.026(3) 0.014(3) 0.016(3) -0.002(2) 0.007(2) 0.000(2)
C39 0.021(3) 0.013(3) 0.016(3) 0.000(2) 0.003(2) -0.001(2)
C40 0.019(3) 0.029(3) 0.035(3) 0.003(3) 0.011(3) 0.001(2)
C41 0.072(5) 0.013(3) 0.049(4) -0.001(3) 0.013(4) -0.001(3)
C42 0.031(3) 0.014(3) 0.040(4) -0.004(3) 0.008(3) 0.002(2)
C43 0.041(4) 0.024(3) 0.037(4) -0.012(3) 0.009(3) 0.000(3)
C44 0.024(3) 0.023(3) 0.033(3) -0.012(3) 0.007(3) 0.002(2)
C45 0.045(4) 0.044(5) 0.034(4) -0.020(3) -0.001(3) 0.001(3)
C46 0.024(4) 0.085(7) 0.047(5) -0.019(4) 0.012(3) 0.018(4)
C47 0.019(3) 0.030(4) 0.053(4) -0.003(3) 0.016(3) 0.000(3)
C48 0.023(3) 0.027(4) 0.059(5) 0.000(3) 0.005(3) 0.012(3)
C49 0.019(3) 0.026(3) 0.044(4) 0.004(3) 0.005(3) 0.003(2)
C50 0.035(4) 0.044(5) 0.052(5) 0.005(4) -0.009(3) 0.006(3)
C51 0.033(4) 0.044(4) 0.034(4) 0.002(3) 0.004(3) -0.012(3)
C52 0.021(3) 0.027(3) 0.027(3) -0.002(3) 0.003(2) -0.004(2)
C53 0.026(3) 0.037(4) 0.038(4) 0.000(3) 0.017(3) -0.010(3)
C54 0.021(3) 0.029(3) 0.026(3) 0.005(3) 0.012(3) -0.003(2)
C55 0.038(4) 0.050(5) 0.030(4) 0.001(3) 0.017(3) -0.005(3)
C56 0.025(3) 0.033(4) 0.021(3) -0.001(3) 0.008(3) -0.001(3)
C57 0.022(3) 0.030(4) 0.026(3) -0.005(3) 0.005(3) -0.002(2)
C58 0.024(3) 0.024(3) 0.023(3) 0.003(3) 0.011(2) 0.001(2)
N1 0.013(2) 0.030(3) 0.023(3) 0.001(2) 0.0023(19) -0.0020(19)
N2 0.017(2) 0.031(3) 0.020(2) 0.001(2) 0.003(2) -0.0025(19)
N3 0.021(2) 0.048(3) 0.024(3) 0.003(2) 0.009(2) 0.010(2)
N4 0.019(2) 0.028(3) 0.020(2) 0.004(2) 0.0012(19) 0.0026(19)
N5 0.016(2) 0.023(3) 0.025(3) 0.004(2) 0.0059(19) -0.0019(19)
N6 0.021(2) 0.030(3) 0.018(2) 0.001(2) 0.0070(19) 0.000(2)
N7 0.022(2) 0.030(3) 0.025(2) 0.000(2) 0.0022(19) 0.002(2)
N8 0.035(3) 0.070(5) 0.032(3) -0.003(3) 0.013(2) -0.006(3)
N9 0.062(4) 0.052(4) 0.037(4) -0.003(3) 0.005(3) 0.020(3)
N10 0.015(2) 0.023(3) 0.023(3) -0.001(2) 0.007(2) 0.0005(19)
N11 0.012(2) 0.021(3) 0.020(2) 0.000(2) 0.0054(19) 0.0036(17)
N12 0.021(3) 0.024(3) 0.029(3) -0.001(2) 0.005(2) 0.001(2)
N13 0.019(2) 0.021(3) 0.030(3) -0.001(2) 0.011(2) -0.0012(19)
N14 0.021(2) 0.016(2) 0.023(3) -0.009(2) 0.005(2) -0.0014(18)
N15 0.018(2) 0.018(3) 0.032(3) -0.004(2) 0.006(2) 0.0033(18)
N16 0.020(2) 0.022(3) 0.028(3) -0.003(2) 0.007(2) -0.0015(19)
N17 0.021(2) 0.017(2) 0.021(2) -0.001(2) 0.0047(19) 0.0017(18)
N18 0.025(3) 0.021(3) 0.018(2) -0.0024(19) 0.009(2) 0.0003(19)
N19 0.035(3) 0.041(4) 0.039(3) 0.000(3) 0.006(3) 0.009(3)
N20 0.038(3) 0.047(4) 0.028(3) -0.003(3) 0.012(3) -0.011(3)
N21 0.035(3) 0.028(3) 0.026(3) -0.008(2) 0.004(2) 0.002(2)
O1 0.025(2) 0.015(2) 0.028(2) 0.0001(17) 0.0074(17) -0.0004(16)
O2 0.0167(18) 0.018(2) 0.0212(19) -0.0026(15) 0.0065(15) -0.0042(13)
O3 0.018(2) 0.0123(19) 0.031(2) 0.0030(16) 0.0092(17) 0.0019(15)
O4 0.0134(18) 0.022(2) 0.029(2) 0.0020(17) 0.0102(16) 0.0018(15)
O5 0.023(2) 0.019(2) 0.034(2) 0.0056(19) 0.0057(18) 0.0005(17)
O6 0.025(2) 0.019(2) 0.033(2) 0.0032(18) 0.0073(18) -0.0023(16)
O7 0.025(2) 0.045(3) 0.043(3) 0.003(2) -0.011(2) 0.009(2)
O1W 0.024(2) 0.030(2) 0.019(2) -0.0069(17) 0.0057(16) -0.0059(16)
O2W 0.020(2) 0.028(2) 0.026(2) 0.0025(17) 0.0081(16) 0.0082(16)
O3W 0.0164(17) 0.036(3) 0.0226(18) -0.0036(18) 0.0034(14) 0.0075(17)

loop_
_atom_type_symbol
_atom_type_description
_atom_type_scat_dispersion_real
_atom_type_scat_dispersion_imag
_atom_type_scat_source
C C 0.0033 0.0016 'International Tables Vol C Tables 4.2.6.8 and 6.1.1.4'
H H 0.0000 0.0000 'International Tables Vol C Tables 4.2.6.8 and 6.1.1.4'
B B 0.0013 0.0007 'International Tables Vol C Tables 4.2.6.8 and 6.1.1.4'
N N 0.0061 0.0033 'International Tables Vol C Tables 4.2.6.8 and 6.1.1.4'
O O 0.0106 0.0060 'International Tables Vol C Tables 4.2.6.8 and 6.1.1.4'
Fe Fe 0.3463 0.8444 'International Tables Vol C Tables 4.2.6.8 and 6.1.1.4'
Cu Cu 0.3201 1.2651 'International Tables Vol C Tables 4.2.6.8 and 6.1.1.4'
Dy Dy -0.1892 4.4098 'International Tables Vol C Tables 4.2.6.8 and 6.1.1.4'

loop_
_geom_angle_atom_site_label_1
_geom_angle_atom_site_label_2
_geom_angle_atom_site_label_3
_geom_angle
O1W Dy1 O2W 142.91(12)
O1W Dy1 O3 79.46(13)
O2W Dy1 O3 128.06(13)
O1W Dy1 O2 72.27(12)
O2W Dy1 O2 137.61(12)
O3 Dy1 O2 65.85(12)
O1W Dy1 O3W 145.39(12)
O2W Dy1 O3W 71.70(12)
O3 Dy1 O3W 73.32(13)
O2 Dy1 O3W 77.25(11)
O1W Dy1 O5 71.41(12)
O2W Dy1 O5 74.15(13)
O3 Dy1 O5 113.93(13)
O2 Dy1 O5 142.91(12)
O3W Dy1 O5 139.69(12)
O1W Dy1 O6 74.96(12)
O2W Dy1 O6 72.98(12)
O3 Dy1 O6 153.60(12)
O2 Dy1 O6 111.31(12)
O3W Dy1 O6 132.81(13)
O5 Dy1 O6 51.22(13)
O1W Dy1 O1 103.90(12)
O2W Dy1 O1 81.83(12)
O3 Dy1 O1 123.94(13)
O2 Dy1 O1 62.62(11)
O3W Dy1 O1 75.31(13)
O5 Dy1 O1 120.12(13)
O6 Dy1 O1 69.56(12)
O1W Dy1 O4 100.92(12)
O2W Dy1 O4 77.81(12)
O3 Dy1 O4 61.85(11)
O2 Dy1 O4 127.58(11)
O3W Dy1 O4 84.84(13)
O5 Dy1 O4 67.43(12)
O6 Dy1 O4 116.80(11)
O1 Dy1 O4 155.16(11)
O1W Dy1 Cu1 74.30(9)
O2W Dy1 Cu1 142.64(9)
O3 Dy1 Cu1 32.69(8)
O2 Dy1 Cu1 33.20(9)
O3W Dy1 Cu1 71.23(8)
O5 Dy1 Cu1 136.63(10)
O6 Dy1 Cu1 139.55(8)
O1 Dy1 Cu1 93.20(8)
O4 Dy1 Cu1 94.40(7)
O3 Cu1 N11 95.89(16)
O3 Cu1 O2 83.43(14)
N11 Cu1 O2 178.28(17)
O3 Cu1 N10 170.84(18)
N11 Cu1 N10 86.46(19)
O2 Cu1 N10 93.97(17)
O3 Cu1 Dy1 41.62(10)
N11 Cu1 Dy1 137.50(13)
O2 Cu1 Dy1 41.86(9)
N10 Cu1 Dy1 135.48(15)
C16 Fe1 C17 85.4(2)
C16 Fe1 C18 85.6(2)
C17 Fe1 C18 90.6(3)
C16 Fe1 N1 95.5(2)
C17 Fe1 N1 90.2(3)
C18 Fe1 N1 178.6(2)
C16 Fe1 N5 92.96(19)
C17 Fe1 N5 177.9(3)
C18 Fe1 N5 90.6(2)
N1 Fe1 N5 88.60(18)
C16 Fe1 N3 174.2(2)
C17 Fe1 N3 91.1(2)
C18 Fe1 N3 89.8(3)
N1 Fe1 N3 89.1(2)
N5 Fe1 N3 90.58(18)
C58 Fe2 C56 85.5(2)
C58 Fe2 C57 85.9(2)
C56 Fe2 C57 84.7(2)
C58 Fe2 N17 91.2(2)
C56 Fe2 N17 92.7(2)
C57 Fe2 N17 176.2(2)
C58 Fe2 N13 178.9(2)
C56 Fe2 N13 93.4(2)
C57 Fe2 N13 93.7(2)
N17 Fe2 N13 89.13(18)
C58 Fe2 N15 91.6(2)
C56 Fe2 N15 176.6(2)
C57 Fe2 N15 93.5(2)
N17 Fe2 N15 89.05(18)
N13 Fe2 N15 89.49(19)
N6 B1 N4 106.6(5)
N6 B1 N2 109.0(4)
N4 B1 N2 109.0(4)
N6 B1 H100 123.3
N4 B1 H100 102.7
N2 B1 H100 105.4
N14 B2 N16 108.6(5)
N14 B2 N18 107.8(5)
N16 B2 N18 107.5(5)
N14 B2 H101 116.3
N16 B2 H101 109.6
N18 B2 H101 106.6
C2 C1 H1A 109.5
C2 C1 H1B 109.5
H1A C1 H1B 109.5
C2 C1 H1C 109.5
H1A C1 H1C 109.5
H1B C1 H1C 109.5
N1 C2 C3 108.8(5)
N1 C2 C1 124.6(6)
C3 C2 C1 126.6(6)
C4 C3 C2 106.8(6)
C4 C3 H3 126.6
C2 C3 H3 126.6
N2 C4 C3 108.1(5)
N2 C4 C5 123.8(5)
C3 C4 C5 128.1(6)
C4 C5 H5A 109.5
C4 C5 H5B 109.5
H5A C5 H5B 109.5
C4 C5 H5C 109.5
H5A C5 H5C 109.5
H5B C5 H5C 109.5
C7 C6 H6A 109.5
C7 C6 H6B 109.5
H6A C6 H6B 109.5
C7 C6 H6C 109.5
H6A C6 H6C 109.5
H6B C6 H6C 109.5
N3 C7 C8 108.6(6)
N3 C7 C6 123.4(6)
C8 C7 C6 128.0(6)
C9 C8 C7 106.5(6)
C9 C8 H8 126.7
C7 C8 H8 126.7
N4 C9 C8 108.6(5)
N4 C9 C10 122.0(5)
C8 C9 C10 129.2(6)
C9 C10 H10A 109.5
C9 C10 H10B 109.5
H10A C10 H10B 109.5
C9 C10 H10C 109.5
H10A C10 H10C 109.5
H10B C10 H10C 109.5
C12 C11 H11A 109.5
C12 C11 H11B 109.5
H11A C11 H11B 109.5
C12 C11 H11C 109.5
H11A C11 H11C 109.5
H11B C11 H11C 109.5
N5 C12 C13 108.9(5)
N5 C12 C11 124.5(6)
C13 C12 C11 126.5(6)
C14 C13 C12 106.6(5)
C14 C13 H13 126.7
C12 C13 H13 126.7
N6 C14 C13 107.9(5)
N6 C14 C15 122.4(5)
C13 C14 C15 129.7(5)
C14 C15 H15A 109.5
C14 C15 H15B 109.5
H15A C15 H15B 109.5
C14 C15 H15C 109.5
H15A C15 H15C 109.5
H15B C15 H15C 109.5
N7 C16 Fe1 176.7(5)
N8 C17 Fe1 179.3(7)
N9 C18 Fe1 179.0(6)
O1 C19 H19A 109.5
O1 C19 H19B 109.5
H19A C19 H19B 109.5
O1 C19 H19C 109.5
H19A C19 H19C 109.5
H19B C19 H19C 109.5
O2 C20 C25 124.6(5)
O2 C20 C21 116.8(5)
C25 C20 C21 118.6(5)
C22 C21 O1 125.8(5)
C22 C21 C20 121.2(5)
O1 C21 C20 113.1(5)
C21 C22 C23 119.7(5)
C21 C22 H22 120.2
C23 C22 H22 120.2
C24 C23 C22 120.5(5)
C24 C23 H23 119.7
C22 C23 H23 119.7
C23 C24 C25 120.7(5)
C23 C24 H24 119.7
C25 C24 H24 119.7
C20 C25 C24 119.2(5)
C20 C25 C26 123.4(5)
C24 C25 C26 117.3(5)
N10 C26 C25 123.9(5)
N10 C26 H26 118.1
C25 C26 H26 118.1
N10 C27 C32 106.7(4)
N10 C27 C28 116.5(5)
C32 C27 C28 111.8(5)
N10 C27 H27 107.1
C32 C27 H27 107.1
C28 C27 H27 107.1
C27 C28 C29 108.9(5)
C27 C28 H28A 109.9
C29 C28 H28A 109.9
C27 C28 H28B 109.9
C29 C28 H28B 109.9
H28A C28 H28B 108.3
C28 C29 C30 111.3(5)
C28 C29 H29A 109.4
C30 C29 H29A 109.4
C28 C29 H29B 109.4
C30 C29 H29B 109.4
H29A C29 H29B 108.0
C31 C30 C29 109.4(5)
C31 C30 H30A 109.8
C29 C30 H30A 109.8
C31 C30 H30B 109.8
C29 C30 H30B 109.8
H30A C30 H30B 108.2
C32 C31 C30 110.8(5)
C32 C31 H31A 109.5
C30 C31 H31A 109.5
C32 C31 H31B 109.5
C30 C31 H31B 109.5
H31A C31 H31B 108.1
N11 C32 C31 115.8(4)
N11 C32 C27 106.8(4)
C31 C32 C27 111.4(4)
N11 C32 H32 107.5
C31 C32 H32 107.5
C27 C32 H32 107.5
N11 C33 C34 125.7(5)
N11 C33 H33 117.1
C34 C33 H33 117.1
C35 C34 C39 118.4(5)
C35 C34 C33 118.3(5)
C39 C34 C33 123.2(5)
C36 C35 C34 121.6(5)
C36 C35 H35 119.2
C34 C35 H35 119.2
C35 C36 C37 120.1(5)
C35 C36 H36 120.0
C37 C36 H36 120.0
C38 C37 C36 119.5(5)
C38 C37 H37 120.3
C36 C37 H37 120.3
C37 C38 O4 125.9(5)
C37 C38 C39 121.8(5)
O4 C38 C39 112.3(5)
O3 C39 C38 117.0(5)
O3 C39 C34 124.5(4)
C38 C39 C34 118.4(5)
O4 C40 H40A 109.5
O4 C40 H40B 109.5
H40A C40 H40B 109.5
O4 C40 H40C 109.5
H40A C40 H40C 109.5
H40B C40 H40C 109.5
C42 C41 H41A 109.5
C42 C41 H41B 109.5
H41A C41 H41B 109.5
C42 C41 H41C 109.5
H41A C41 H41C 109.5
H41B C41 H41C 109.5
N13 C42 C43 107.1(5)
N13 C42 C41 125.8(5)
C43 C42 C41 127.1(6)
C44 C43 C42 107.6(6)
C44 C43 H43 126.2
C42 C43 H43 126.2
C43 C44 N14 107.6(5)
C43 C44 C45 130.6(6)
N14 C44 C45 121.8(6)
C44 C45 H45A 109.5
C44 C45 H45B 109.5
H45A C45 H45B 109.5
C44 C45 H45C 109.5
H45A C45 H45C 109.5
H45B C45 H45C 109.5
C47 C46 H46A 109.5
C47 C46 H46B 109.5
H46A C46 H46B 109.5
C47 C46 H46C 109.5
H46A C46 H46C 109.5
H46B C46 H46C 109.5
N15 C47 C48 108.9(5)
N15 C47 C46 124.0(6)
C48 C47 C46 127.1(6)
C49 C48 C47 107.5(5)
C49 C48 H48 126.2
C47 C48 H48 126.2
N16 C49 C48 106.9(5)
N16 C49 C50 123.1(5)
C48 C49 C50 129.9(6)
C49 C50 H50A 109.5
C49 C50 H50B 109.5
H50A C50 H50B 109.5
C49 C50 H50C 109.5
H50A C50 H50C 109.5
H50B C50 H50C 109.5
C52 C51 H51A 109.5
C52 C51 H51B 109.5
H51A C51 H51B 109.5
C52 C51 H51C 109.5
H51A C51 H51C 109.5
H51B C51 H51C 109.5
N17 C52 C53 108.3(5)
N17 C52 C51 124.5(5)
C53 C52 C51 127.2(5)
C54 C53 C52 108.0(5)
C54 C53 H53 126.0
C52 C53 H53 126.0
C53 C54 N18 107.2(5)
C53 C54 C55 130.0(5)
N18 C54 C55 122.7(5)
C54 C55 H55A 109.5
C54 C55 H55B 109.5
H55A C55 H55B 109.5
C54 C55 H55C 109.5
H55A C55 H55C 109.5
H55B C55 H55C 109.5
N19 C56 Fe2 175.9(5)
N20 C57 Fe2 175.3(5)
N21 C58 Fe2 178.3(5)
C2 N1 N2 106.8(5)
C2 N1 Fe1 135.6(4)
N2 N1 Fe1 117.6(4)
C4 N2 N1 109.5(5)
C4 N2 B1 131.6(5)
N1 N2 B1 118.8(5)
C7 N3 N4 107.4(5)
C7 N3 Fe1 134.2(5)
N4 N3 Fe1 117.7(3)
C9 N4 N3 108.8(5)
C9 N4 B1 132.7(5)
N3 N4 B1 118.3(4)
C12 N5 N6 106.6(4)
C12 N5 Fe1 135.3(4)
N6 N5 Fe1 117.6(3)
C14 N6 N5 109.9(4)
C14 N6 B1 131.5(5)
N5 N6 B1 118.6(4)
C26 N10 C27 125.6(5)
C26 N10 Cu1 123.7(4)
C27 N10 Cu1 110.1(4)
C33 N11 C32 123.8(4)
C33 N11 Cu1 125.4(3)
C32 N11 Cu1 110.7(3)
O7 N12 O5 122.3(5)
O7 N12 O6 121.5(5)
O5 N12 O6 116.3(5)
C42 N13 N14 108.1(5)
C42 N13 Fe2 133.9(4)
N14 N13 Fe2 118.1(3)
C44 N14 N13 109.6(5)
C44 N14 B2 131.2(5)
N13 N14 B2 119.1(4)
C47 N15 N16 106.2(4)
C47 N15 Fe2 135.8(4)
N16 N15 Fe2 118.1(3)
C49 N16 N15 110.4(4)
C49 N16 B2 131.3(5)
N15 N16 B2 118.3(4)
C52 N17 N18 106.2(4)
C52 N17 Fe2 135.5(4)
N18 N17 Fe2 118.2(3)
C54 N18 N17 110.2(4)
C54 N18 B2 131.4(5)
N17 N18 B2 118.4(4)
C21 O1 C19 116.4(4)
C21 O1 Dy1 119.2(3)
C19 O1 Dy1 122.9(3)
C20 O2 Cu1 119.0(3)
C20 O2 Dy1 127.5(3)
Cu1 O2 Dy1 104.95(14)
C39 O3 Cu1 125.0(3)
C39 O3 Dy1 129.0(3)
Cu1 O3 Dy1 105.69(15)
C38 O4 C40 114.7(4)
C38 O4 Dy1 119.7(3)
C40 O4 Dy1 125.5(3)
N12 O5 Dy1 96.9(3)
N12 O6 Dy1 95.6(3)
Dy1 O1W H1WA 119.9
Dy1 O1W H1WB 131.7
H1WA O1W H1WB 107.7
Dy1 O2W H2WA 107.8
Dy1 O2W H2WB 138.9
H2WA O2W H2WB 107.7
Dy1 O3W H3WA 129.3
Dy1 O3W H3WB 113.4
H3WA O3W H3WB 107.7

loop_
_geom_bond_atom_site_label_1
_geom_bond_atom_site_label_2
_geom_bond_distance
Dy1 O1W 2.331(3)
Dy1 O2W 2.339(3)
Dy1 O3 2.343(3)
Dy1 O2 2.345(3)
Dy1 O3W 2.350(3)
Dy1 O5 2.481(4)
Dy1 O6 2.493(4)
Dy1 O1 2.567(4)
Dy1 O4 2.581(4)
Dy1 Cu1 3.3956(7)
Cu1 O3 1.905(3)
Cu1 N11 1.921(4)
Cu1 O2 1.924(3)
Cu1 N10 1.925(4)
Fe1 C16 1.926(6)
Fe1 C17 1.932(5)
Fe1 C18 1.934(7)
Fe1 N1 1.982(5)
Fe1 N5 2.003(4)
Fe1 N3 2.016(5)
Fe2 C58 1.917(6)
Fe2 C56 1.923(6)
Fe2 C57 1.935(6)
Fe2 N17 1.990(4)
Fe2 N13 1.995(5)
Fe2 N15 1.997(5)
B1 N6 1.528(8)
B1 N4 1.535(8)
B1 N2 1.542(9)
B1 H100 0.8964
B2 N14 1.522(9)
B2 N16 1.528(8)
B2 N18 1.555(8)
B2 H101 1.0702
C1 C2 1.504(8)
C1 H1A 0.9600
C1 H1B 0.9600
C1 H1C 0.9600
C2 N1 1.340(7)
C2 C3 1.393(9)
C3 C4 1.363(8)
C3 H3 0.9300
C4 N2 1.337(7)
C4 C5 1.521(8)
C5 H5A 0.9600
C5 H5B 0.9600
C5 H5C 0.9600
C6 C7 1.506(9)
C6 H6A 0.9600
C6 H6B 0.9600
C6 H6C 0.9600
C7 N3 1.346(7)
C7 C8 1.391(9)
C8 C9 1.355(9)
C8 H8 0.9300
C9 N4 1.350(7)
C9 C10 1.516(8)
C10 H10A 0.9600
C10 H10B 0.9600
C10 H10C 0.9600
C11 C12 1.485(9)
C11 H11A 0.9600
C11 H11B 0.9600
C11 H11C 0.9600
C12 N5 1.336(7)
C12 C13 1.395(8)
C13 C14 1.363(9)
C13 H13 0.9300
C14 N6 1.335(6)
C14 C15 1.509(8)
C15 H15A 0.9600
C15 H15B 0.9600
C15 H15C 0.9600
C16 N7 1.148(6)
C17 N8 1.147(7)
C18 N9 1.140(9)
C19 O1 1.437(6)
C19 H19A 0.9600
C19 H19B 0.9600
C19 H19C 0.9600
C20 O2 1.334(6)
C20 C25 1.402(7)
C20 C21 1.416(7)
C21 C22 1.370(8)
C21 O1 1.381(6)
C22 C23 1.393(7)
C22 H22 0.9300
C23 C24 1.372(8)
C23 H23 0.9300
C24 C25 1.408(7)
C24 H24 0.9300
C25 C26 1.466(8)
C26 N10 1.273(7)
C26 H26 0.9300
C27 N10 1.470(7)
C27 C32 1.528(7)
C27 C28 1.529(7)
C27 H27 0.9800
C28 C29 1.545(8)
C28 H28A 0.9700
C28 H28B 0.9700
C29 C30 1.547(8)
C29 H29A 0.9700
C29 H29B 0.9700
C30 C31 1.531(7)
C30 H30A 0.9700
C30 H30B 0.9700
C31 C32 1.505(7)
C31 H31A 0.9700
C31 H31B 0.9700
C32 N11 1.485(6)
C32 H32 0.9800
C33 N11 1.269(6)
C33 C34 1.460(7)
C33 H33 0.9300
C34 C35 1.400(7)
C34 C39 1.420(7)
C35 C36 1.366(7)
C35 H35 0.9300
C36 C37 1.398(8)
C36 H36 0.9300
C37 C38 1.367(7)
C37 H37 0.9300
C38 O4 1.394(6)
C38 C39 1.401(7)
C39 O3 1.330(6)
C40 O4 1.452(6)
C40 H40A 0.9600
C40 H40B 0.9600
C40 H40C 0.9600
C41 C42 1.458(8)
C41 H41A 0.9600
C41 H41B 0.9600
C41 H41C 0.9600
C42 N13 1.352(7)
C42 C43 1.413(8)
C43 C44 1.358(8)
C43 H43 0.9300
C44 N14 1.358(7)
C44 C45 1.506(8)
C45 H45A 0.9600
C45 H45B 0.9600
C45 H45C 0.9600
C46 C47 1.506(9)
C46 H46A 0.9600
C46 H46B 0.9600
C46 H46C 0.9600
C47 N15 1.361(7)
C47 C48 1.391(9)
C48 C49 1.379(8)
C48 H48 0.9300
C49 N16 1.355(7)
C49 C50 1.504(9)
C50 H50A 0.9600
C50 H50B 0.9600
C50 H50C 0.9600
C51 C52 1.499(8)
C51 H51A 0.9600
C51 H51B 0.9600
C51 H51C 0.9600
C52 N17 1.366(7)
C52 C53 1.392(8)
C53 C54 1.352(8)
C53 H53 0.9300
C54 N18 1.364(6)
C54 C55 1.497(8)
C55 H55A 0.9600
C55 H55B 0.9600
C55 H55C 0.9600
C56 N19 1.156(7)
C57 N20 1.140(7)
C58 N21 1.151(7)
N1 N2 1.379(6)
N3 N4 1.363(6)
N5 N6 1.374(6)
N12 O7 1.235(6)
N12 O5 1.255(6)
N12 O6 1.277(6)
N13 N14 1.363(6)
N15 N16 1.381(6)
N17 N18 1.367(6)
O1W H1WA 0.8499
O1W H1WB 0.8500
O2W H2WA 0.8501
O2W H2WB 0.8500
O3W H3WA 0.8501
O3W H3WB 0.8499

loop_
_platon_squeeze_void_nr
_platon_squeeze_void_average_x
_platon_squeeze_void_average_y
_platon_squeeze_void_average_z
_platon_squeeze_void_volume
_platon_squeeze_void_count_electrons
_platon_squeeze_void_content
1 0.063 0.111 0.692 275 85 ' '
2 -0.063 0.611 0.308 274 85 ' '
